data_4306530
loop_
_publ_author_name
'Subhas Samanta'
'Laksmikanta Adak'
'Ranjan Jana'
'Golam Mostafa'
'Heikki M. Tuononen'
'Brindaban C. Ranu'
'Sreebrata Goswami'

_publ_section_title
;
Oxidative ortho-C-N Fusion of Aniline by OsO4. Isolation, Characterization
of Oxo-Amido Osmium(VI) Complexes, and their Catalytic Activities for
Oxidative C-C Bond Cleavage of Unsaturated Hydrocarbons
;
_journal_name_full 'Inorganic Chemistry'
_journal_page_first 11062
_journal_page_last 11070
_journal_paper_doi 10.1021/ic801352d
_journal_volume 47
_journal_year 2008
_chemical_formula_moiety 'C24 H20 N4 O Os'
_chemical_formula_sum 'C24 H20 N4 O Os'
_chemical_formula_weight 570.68
_chemical_name_systematic
;
 ?
;
_space_group_IT_number 13
_symmetry_cell_setting monoclinic
_symmetry_Int_Tables_number 13
_symmetry_space_group_name_Hall '-P 2yac'
_symmetry_space_group_name_H-M 'P 1 2/n 1'
_atom_sites_solution_hydrogens geom
_atom_sites_solution_primary direct
_atom_sites_solution_secondary difmap
_audit_creation_method SHELXL-97
_cell_angle_alpha 90.00
_cell_angle_beta 95.070(3)
_cell_angle_gamma 90.00
_cell_formula_units_Z 2
_cell_length_a 14.036(2)
_cell_length_b 4.9270(9)
_cell_length_c 14.698(3)
_cell_measurement_reflns_used 6343
_cell_measurement_temperature 293(2)
_cell_measurement_theta_max 28.36
_cell_measurement_theta_min 2.78
_cell_volume 1012.5(3)
_computing_cell_refinement 'Bruker XSCANS'
_computing_data_collection 'Bruker XSCANS'
_computing_data_reduction 'Bruker SHELXTL'
_computing_molecular_graphics 'ORTEP-3 for windows (Farrugia,1997)'
_computing_publication_material 'Platon99 (Spek,1999)'
_computing_structure_refinement 'SHELXL-97 (Sheldrick, 1997)'
_computing_structure_solution 'SHELXS-97 (Sheldrick, 1990)'
_diffrn_ambient_temperature 293(2)
_diffrn_measured_fraction_theta_full 0.990
_diffrn_measured_fraction_theta_max 0.990
_diffrn_measurement_device_type 'Bruker SMART APEX CCD'
_diffrn_radiation_monochromator graphite
_diffrn_radiation_source 'fine-focus sealed tube'
_diffrn_radiation_type MoK\a
_diffrn_radiation_wavelength 0.71073
_diffrn_reflns_av_R_equivalents 0.0424
_diffrn_reflns_av_sigmaI/netI 0.0669
_diffrn_reflns_limit_h_max 18
_diffrn_reflns_limit_h_min -15
_diffrn_reflns_limit_k_max 6
_diffrn_reflns_limit_k_min -6
_diffrn_reflns_limit_l_max 19
_diffrn_reflns_limit_l_min -17
_diffrn_reflns_number 6343
_diffrn_reflns_theta_full 28.36
_diffrn_reflns_theta_max 28.36
_diffrn_reflns_theta_min 2.78
_exptl_absorpt_coefficient_mu 6.321
_exptl_absorpt_correction_T_max 0.468
_exptl_absorpt_correction_T_min 0.269
_exptl_absorpt_correction_type empirical
_exptl_absorpt_process_details 'SADABS (Sheldrick, 1996)'
_exptl_crystal_colour Brown
_exptl_crystal_density_diffrn 1.872
_exptl_crystal_density_method 'not measured'
_exptl_crystal_description Parallelopiped
_exptl_crystal_F_000 552
_exptl_crystal_size_max .32
_exptl_crystal_size_mid .16
_exptl_crystal_size_min .12
_refine_diff_density_max 1.436
_refine_diff_density_min -1.353
_refine_diff_density_rms 0.232
_refine_ls_extinction_method none
_refine_ls_goodness_of_fit_ref 1.144
_refine_ls_hydrogen_treatment noref
_refine_ls_matrix_type fullcycle
_refine_ls_number_parameters 206
_refine_ls_number_reflns 2514
_refine_ls_number_restraints 46
_refine_ls_restrained_S_all 2.258
_refine_ls_R_factor_all 0.0449
_refine_ls_R_factor_gt 0.0393
_refine_ls_shift/su_max 0.001
_refine_ls_shift/su_mean 0.000
_refine_ls_structure_factor_coef Fsqd
_refine_ls_weighting_details 'calc w=1/[\s^2^(Fo^2^)+(0.0258P)^2^+6.2114P] where P=(Fo^2^+2Fc^2^)/3'
_refine_ls_weighting_scheme calc
_refine_ls_wR_factor_gt 0.0873
_refine_ls_wR_factor_ref 0.0893
_reflns_number_gt 2309
_reflns_number_total 2514
_reflns_threshold_expression >2sigma(I)
_cod_data_source_file ic801352d_si_002.cif
_cod_data_source_block 26_gm
_cod_depositor_comments
;

The second occurence of the _vrf_plat215_26_gm tag was renamed to
_vrf_PLAT215_26_gm_second.

Saulius Gra\<zulis
2010.05.12

The following automatic conversions were performed:
'_symmetry_cell_setting' value 'Monoclinic' changed to 'monoclinic'
according to '/home/saulius/struct/CIF-dictionaries/cif_core.dic'
dictionary named 'cif_core.dic' version 2.4.1 from 2010-06-29.

Automatic conversion script
Id: cif_fix_enum 1527 2010-12-29 10:47:43Z saulius 
;
_cod_original_sg_symbol_H-M 'P 2/n'
_cod_database_code 4306530

loop_
_symmetry_equiv_pos_as_xyz
'x, y, z'
'-x+1/2, y, -z+1/2'
'-x, -y, -z'
'x-1/2, -y, z-1/2'

loop_
_atom_site_label
_atom_site_type_symbol
_atom_site_fract_x
_atom_site_fract_y
_atom_site_fract_z
_atom_site_U_iso_or_equiv
_atom_site_adp_type
_atom_site_occupancy
_atom_site_symmetry_multiplicity
_atom_site_calc_flag
_atom_site_refinement_flags
_atom_site_disorder_assembly
_atom_site_disorder_group
Os1 Os 0.2500 0.43374(14) 0.2500 0.0137(2) Uani 1 2 d S . .
N2 N 0.1904(7) 0.552(2) 0.3606(7) 0.016(2) Uani 1 1 d . A .
O1 O 0.2500 0.094(3) 0.2500 0.022(3) Uani 1 2 d S A .
N1 N 0.1225(15) 0.551(4) 0.1991(14) 0.016(4) Uani 0.50 1 d PU A 1
H1N H 0.1015 0.5407 0.1425 0.020 Uiso 0.50 1 calc PR A 1
C6 C 0.1011(10) 0.629(4) 0.3588(12) 0.030(7) Uani 0.50 1 d PGU A 1
C1 C 0.0723(13) 0.651(4) 0.2662(11) 0.036(8) Uani 0.50 1 d PG A 1
C2 C -0.0199(15) 0.736(5) 0.2377(9) 0.045(9) Uani 0.50 1 d PG A 1
H2 H -0.0391 0.7501 0.1756 0.054 Uiso 0.50 1 calc PR A 1
C3 C -0.0834(11) 0.800(5) 0.3018(13) 0.048(9) Uani 0.50 1 d PG A 1
H3 H -0.1451 0.8570 0.2827 0.057 Uiso 0.50 1 calc PR A 1
C4 C -0.0547(11) 0.779(5) 0.3945(12) 0.035(7) Uani 0.50 1 d PG A 1
H4 H -0.0972 0.8215 0.4374 0.042 Uiso 0.50 1 calc PR A 1
C5 C 0.0376(12) 0.693(4) 0.4230(9) 0.034(7) Uani 0.50 1 d PG A 1
H5 H 0.0568 0.6791 0.4850 0.041 Uiso 0.50 1 calc PR A 1
C7 C 0.2320(12) 0.662(4) 0.4408(10) 0.042(9) Uani 0.50 1 d PG A 1
C8 C 0.2540(12) 0.922(3) 0.4737(12) 0.030(7) Uani 0.50 1 d PG A 1
H8 H 0.2277 1.0726 0.4430 0.036 Uiso 0.50 1 calc PR A 1
C9 C 0.3153(13) 0.955(3) 0.5525(12) 0.027(6) Uani 0.50 1 d PG A 1
H9 H 0.3300 1.1282 0.5745 0.032 Uiso 0.50 1 calc PR A 1
C10 C 0.3546(12) 0.729(4) 0.5984(11) 0.030(7) Uani 0.50 1 d PG A 1
H10 H 0.3956 0.7512 0.6511 0.036 Uiso 0.50 1 calc PR A 1
C11 C 0.3327(13) 0.470(3) 0.5655(12) 0.035(8) Uani 0.50 1 d PG A 1
H11 H 0.3590 0.3188 0.5962 0.042 Uiso 0.50 1 calc PR A 1
C12 C 0.2714(13) 0.437(3) 0.4867(12) 0.033(7) Uani 0.50 1 d PGU A 1
H12 H 0.2567 0.2633 0.4647 0.040 Uiso 0.50 1 calc PR A 1
N1' N 0.3574(17) 0.558(5) 0.3318(14) 0.023(5) Uani 0.50 1 d PU A 2
H1N' H 0.4139 0.5560 0.3135 0.028 Uiso 0.50 1 calc PR A 2
C6' C 0.0920(10) 0.626(4) 0.3585(14) 0.038(8) Uani 0.50 1 d PGU A 2
C1' C 0.0241(13) 0.422(3) 0.3428(14) 0.029(6) Uani 0.50 1 d PG A 2
H1' H 0.0433 0.2419 0.3395 0.035 Uiso 0.50 1 calc PR A 2
C2' C -0.0726(12) 0.487(3) 0.3321(15) 0.034(7) Uani 0.50 1 d PG A 2
H2' H -0.1180 0.3509 0.3216 0.040 Uiso 0.50 1 calc PR A 2
C3' C -0.1014(9) 0.756(4) 0.3371(15) 0.028(7) Uani 0.50 1 d PG A 2
H3' H -0.1661 0.8001 0.3300 0.033 Uiso 0.50 1 calc PR A 2
C4' C -0.0335(13) 0.960(3) 0.3528(15) 0.034(7) Uani 0.50 1 d PG A 2
H4' H -0.0527 1.1404 0.3562 0.040 Uiso 0.50 1 calc PR A 2
C5' C 0.0632(11) 0.895(3) 0.3635(14) 0.036(8) Uani 0.50 1 d PG A 2
H5' H 0.1087 1.0314 0.3740 0.043 Uiso 0.50 1 calc PR A 2
C7' C 0.2500(9) 0.629(3) 0.4359(8) 0.005(4) Uani 0.50 1 d PGU A 2
C8' C 0.2244(8) 0.686(4) 0.5231(8) 0.023(6) Uani 0.50 1 d PG A 2
H8' H 0.1607 0.6735 0.5356 0.027 Uiso 0.50 1 calc PR A 2
C9' C 0.2939(11) 0.761(4) 0.5917(8) 0.022(6) Uani 0.50 1 d PG A 2
H9' H 0.2768 0.7988 0.6501 0.026 Uiso 0.50 1 calc PR A 2
C10' C 0.3891(9) 0.779(4) 0.5731(10) 0.039(8) Uani 0.50 1 d PG A 2
H10' H 0.4356 0.8294 0.6190 0.047 Uiso 0.50 1 calc PR A 2
C11' C 0.4148(7) 0.722(3) 0.4859(11) 0.025(6) Uani 0.50 1 d PG A 2
H11' H 0.4784 0.7347 0.4735 0.030 Uiso 0.50 1 calc PR A 2
C12' C 0.3452(9) 0.647(3) 0.4173(9) 0.030(7) Uani 0.50 1 d PG A 2

loop_
_atom_site_aniso_label
_atom_site_aniso_U_11
_atom_site_aniso_U_22
_atom_site_aniso_U_33
_atom_site_aniso_U_23
_atom_site_aniso_U_13
_atom_site_aniso_U_12
Os1 0.0182(4) 0.0090(3) 0.0144(4) 0.000 0.0045(2) 0.000
N2 0.019(5) 0.014(5) 0.016(5) 0.000(4) 0.009(4) -0.003(4)
O1 0.030(7) 0.015(7) 0.022(7) 0.000 0.007(6) 0.000
N1 0.016(5) 0.017(5) 0.016(5) 0.001(4) 0.001(4) 0.002(4)
C6 0.030(8) 0.030(8) 0.030(8) 0.000(4) 0.003(4) 0.000(4)
C1 0.05(2) 0.027(16) 0.031(17) 0.003(13) 0.015(15) 0.014(15)
C2 0.07(3) 0.032(19) 0.036(19) -0.007(15) 0.010(18) 0.009(18)
C3 0.05(2) 0.05(2) 0.04(2) -0.003(18) 0.008(17) -0.01(2)
C4 0.021(14) 0.037(19) 0.046(19) -0.007(15) -0.006(13) 0.006(14)
C5 0.043(19) 0.034(17) 0.023(15) -0.008(14) -0.005(13) -0.005(15)
C7 0.05(2) 0.04(2) 0.037(19) -0.001(16) 0.023(16) 0.002(17)
C8 0.023(14) 0.038(17) 0.031(16) -0.002(14) 0.007(12) 0.002(14)
C9 0.042(17) 0.026(15) 0.012(12) 0.010(11) -0.003(11) 0.009(14)
C10 0.012(12) 0.033(17) 0.042(18) 0.005(13) -0.017(12) -0.002(12)
C11 0.030(16) 0.034(18) 0.045(19) 0.011(15) 0.013(14) 0.014(14)
C12 0.034(8) 0.034(8) 0.032(8) -0.001(4) 0.005(4) -0.001(4)
N1' 0.024(6) 0.024(6) 0.022(6) -0.001(4) 0.003(4) 0.001(4)
C6' 0.038(9) 0.038(9) 0.038(9) 0.000(4) 0.003(4) 0.000(4)
C1' 0.025(14) 0.025(15) 0.038(17) 0.001(13) 0.008(13) -0.003(13)
C2' 0.05(2) 0.028(17) 0.025(15) 0.000(12) 0.004(14) 0.003(14)
C3' 0.010(11) 0.021(15) 0.05(2) 0.000(13) 0.004(12) 0.004(11)
C4' 0.038(17) 0.033(17) 0.030(16) 0.008(14) 0.003(13) -0.011(15)
C5' 0.029(16) 0.04(2) 0.039(18) 0.003(15) 0.002(14) 0.001(14)
C7' 0.005(5) 0.006(5) 0.003(5) 0.001(4) 0.001(4) 0.000(4)
C8' 0.028(14) 0.022(13) 0.019(13) 0.005(11) 0.005(11) 0.003(12)
C9' 0.040(16) 0.022(14) 0.003(10) -0.001(9) -0.004(10) 0.009(12)
C10' 0.024(15) 0.04(2) 0.05(2) -0.002(16) 0.004(15) -0.010(14)
C11' 0.031(15) 0.013(12) 0.032(15) 0.001(11) 0.012(12) -0.004(11)
C12' 0.038(17) 0.018(14) 0.034(16) 0.005(12) 0.005(14) 0.007(13)

loop_
_atom_type_symbol
_atom_type_description
_atom_type_scat_dispersion_real
_atom_type_scat_dispersion_imag
_atom_type_scat_source
C C 0.0030 0.0020 'International Tables Vol C Tables 4.2.6.8 and 6.1.1.4'
H H 0.0000 0.0000 'International Tables Vol C Tables 4.2.6.8 and 6.1.1.4'
N N 0.0060 0.0030 'International Tables Vol C Tables 4.2.6.8 and 6.1.1.4'
O O 0.0110 0.0060 'International Tables Vol C Tables 4.2.6.8 and 6.1.1.4'
Os Os -1.2170 7.6030 'International Tables Vol C Tables 4.2.6.8 and 6.1.1.4'

loop_
_geom_angle_atom_site_label_1
_geom_angle_atom_site_label_2
_geom_angle_atom_site_label_3
_geom_angle
_geom_angle_site_symmetry_1
_geom_angle_site_symmetry_3
_geom_angle_publ_flag
O1 Os1 N1' 108.3(7) . 2 ?
O1 Os1 N1' 108.3(7) . . ?
N1' Os1 N1' 143.3(14) 2 . ?
O1 Os1 N1 107.1(6) . . ?
N1' Os1 N1 16.4(6) 2 . ?
N1' Os1 N1 140.7(7) . . ?
O1 Os1 N1 107.1(6) . 2 ?
N1' Os1 N1 140.7(7) 2 2 ?
N1' Os1 N1 16.4(6) . 2 ?
N1 Os1 N1 145.8(13) . 2 ?
O1 Os1 N2 107.2(3) . . ?
N1' Os1 N2 93.1(7) 2 . ?
N1' Os1 N2 76.1(7) . . ?
N1 Os1 N2 77.8(7) . . ?
N1 Os1 N2 92.2(7) 2 . ?
O1 Os1 N2 107.2(3) . 2 ?
N1' Os1 N2 76.1(7) 2 2 ?
N1' Os1 N2 93.1(7) . 2 ?
N1 Os1 N2 92.2(7) . 2 ?
N1 Os1 N2 77.8(7) 2 2 ?
N2 Os1 N2 145.7(6) . 2 ?
C6 N2 C7 103.7(13) . . ?
C6 N2 C7' 116.7(11) . . ?
C7 N2 C6' 104.8(10) . . ?
C7' N2 C6' 117.8(12) . . ?
C6 N2 Os1 122.9(11) . . ?
C7 N2 Os1 129.7(10) . . ?
C7' N2 Os1 117.9(8) . . ?
C6' N2 Os1 122.4(11) . . ?
C1 N1 Os1 110.2(15) . . ?
C1 N1 H1N 124.9 . . ?
Os1 N1 H1N 124.9 . . ?
N2 C6 C1 103.6(13) . . ?
N2 C6 C5 136.3(13) . . ?
C1 C6 C5 120.0 . . ?
N1 C1 C2 114.9(16) . . ?
N1 C1 C6 124.2(16) . . ?
C2 C1 C6 120.0 . . ?
C1 C2 C3 120.0 . . ?
C1 C2 H2 120.0 . . ?
C3 C2 H2 120.0 . . ?
C4 C3 C2 120.0 . . ?
C4 C3 H3 120.0 . . ?
C2 C3 H3 120.0 . . ?
C5 C4 C3 120.0 . . ?
C5 C4 H4 120.0 . . ?
C3 C4 H4 120.0 . . ?
C4 C5 C6 120.0 . . ?
C4 C5 H5 120.0 . . ?
C6 C5 H5 120.0 . . ?
N2 C7 C8 136.3(12) . . ?
N2 C7 C12 102.7(12) . . ?
C8 C7 C12 120.0 . . ?
C9 C8 C7 120.0 . . ?
C9 C8 H8 120.0 . . ?
C7 C8 H8 120.0 . . ?
C8 C9 C10 120.0 . . ?
C8 C9 H9 120.0 . . ?
C10 C9 H9 120.0 . . ?
C11 C10 C9 120.0 . . ?
C11 C10 H10 120.0 . . ?
C9 C10 H10 120.0 . . ?
C10 C11 C12 120.0 . . ?
C10 C11 H11 120.0 . . ?
C12 C11 H11 120.0 . . ?
C11 C12 C7 120.0 . . ?
C11 C12 H12 120.0 . . ?
C7 C12 H12 120.0 . . ?
C12' N1' Os1 121.4(15) . . ?
C12' N1' H1N' 119.3 . . ?
Os1 N1' H1N' 119.3 . . ?
C1' C6' C5' 120.0 . . ?
C1' C6' N2 118.0(13) . . ?
C5' C6' N2 121.8(13) . . ?
C2' C1' C6' 120.0 . . ?
C2' C1' H1' 120.0 . . ?
C6' C1' H1' 120.0 . . ?
C3' C2' C1' 120.0 . . ?
C3' C2' H2' 120.0 . . ?
C1' C2' H2' 120.0 . . ?
C2' C3' C4' 120.0 . . ?
C2' C3' H3' 120.0 . . ?
C4' C3' H3' 120.0 . . ?
C5' C4' C3' 120.0 . . ?
C5' C4' H4' 120.0 . . ?
C3' C4' H4' 120.0 . . ?
C4' C5' C6' 120.0 . . ?
C4' C5' H5' 120.0 . . ?
C6' C5' H5' 120.0 . . ?
N2 C7' C8' 127.3(9) . . ?
N2 C7' C12' 112.7(9) . . ?
C8' C7' C12' 120.0 . . ?
C9' C8' C7' 120.0 . . ?
C9' C8' H8' 120.0 . . ?
C7' C8' H8' 120.0 . . ?
C8' C9' C10' 120.0 . . ?
C8' C9' H9' 120.0 . . ?
C10' C9' H9' 120.0 . . ?
C11' C10' C9' 120.0 . . ?
C11' C10' H10' 120.0 . . ?
C9' C10' H10' 120.0 . . ?
C12' C11' C10' 120.0 . . ?
C12' C11' H11' 120.0 . . ?
C10' C11' H11' 120.0 . . ?
N1' C12' C11' 128.3(13) . . ?
N1' C12' C7' 111.3(13) . . ?
C11' C12' C7' 120.0 . . ?

loop_
_geom_bond_atom_site_label_1
_geom_bond_atom_site_label_2
_geom_bond_distance
_geom_bond_site_symmetry_2
_geom_bond_publ_flag
Os1 O1 1.676(13) . ?
Os1 N1' 1.943(23) 2 ?
Os1 N1' 1.943(23) . ?
Os1 N1 1.965(21) . ?
Os1 N1 1.965(21) 2 ?
Os1 N2 1.981(10) . ?
Os1 N2 1.981(10) 2 ?
N2 C6 1.307(17) . ?
N2 C7 1.380(17) . ?
N2 C7' 1.381(16) . ?
N2 C6' 1.425(17) . ?
N1 C1 1.352(24) . ?
N1 H1N 0.8600 . ?
C6 C1 1.3900 . ?
C6 C5 1.3900 . ?
C1 C2 1.3900 . ?
C2 C3 1.3900 . ?
C2 H2 0.9300 . ?
C3 C4 1.3900 . ?
C3 H3 0.9300 . ?
C4 C5 1.3900 . ?
C4 H4 0.9300 . ?
C5 H5 0.9300 . ?
C7 C8 1.3900 . ?
C7 C12 1.3900 . ?
C8 C9 1.3900 . ?
C8 H8 0.9300 . ?
C9 C10 1.3900 . ?
C9 H9 0.9300 . ?
C10 C11 1.3900 . ?
C10 H10 0.9300 . ?
C11 C12 1.3900 . ?
C11 H11 0.9300 . ?
C12 H12 0.9300 . ?
N1' C12' 1.36(2) . ?
N1' H1N' 0.8600 . ?
C6' C1' 1.3900 . ?
C6' C5' 1.3900 . ?
C1' C2' 1.3900 . ?
C1' H1' 0.9300 . ?
C2' C3' 1.3900 . ?
C2' H2' 0.9300 . ?
C3' C4' 1.3900 . ?
C3' H3' 0.9300 . ?
C4' C5' 1.3900 . ?
C4' H4' 0.9300 . ?
C5' H5' 0.9300 . ?
C7' C8' 1.3900 . ?
C7' C12' 1.3900 . ?
C8' C9' 1.3900 . ?
C8' H8' 0.9300 . ?
C9' C10' 1.3900 . ?
C9' H9' 0.9300 . ?
C10' C11' 1.3900 . ?
C10' H10' 0.9300 . ?
C11' C12' 1.3900 . ?
C11' H11' 0.9300 . ?
